data_1555525
loop_
_publ_author_name
'Xu, Bing'
'Li, Guang'
'Li, Jing'
'Shi, Yian'

_publ_section_title
;
 Total Synthesis of the Proposed Structure of Marineosin A.
;
_journal_issue 9
_journal_name_full 'Organic letters'
_journal_page_first 2028
_journal_page_last 2031
_journal_paper_doi 10.1021/acs.orglett.6b00632
_journal_volume 18
_journal_year 2016
_chemical_absolute_configuration ad
_chemical_formula_moiety 'C23 H39 N O3 S Si'
_chemical_formula_sum 'C23 H39 N O3 S Si'
_chemical_formula_weight 437.70
_space_group_crystal_system orthorhombic
_space_group_IT_number 19
_space_group_name_Hall 'P 2ac 2ab'
_space_group_name_H-M_alt 'P 21 21 21'
_atom_sites_solution_hydrogens geom
_atom_sites_solution_primary direct
_audit_creation_date 2015-07-15
_audit_creation_method
;
Olex2 1.2
(compiled 2015.01.26 svn.r3150 for OlexSys, GUI svn.r4998)
;
_cell_angle_alpha 90
_cell_angle_beta 90
_cell_angle_gamma 90
_cell_formula_units_Z 8
_cell_length_a 11.2183(14)
_cell_length_b 17.958(2)
_cell_length_c 25.733(2)
_cell_measurement_reflns_used 18009
_cell_measurement_temperature 173.1500
_cell_measurement_theta_max 27.4778
_cell_measurement_theta_min 1.1339
_cell_volume 5184.1(10)
_computing_cell_refinement 'CrystalClear (Rigaku Inc., 2007)'
_computing_data_collection 'CrystalClear (Rigaku Inc., 2007)'
_computing_data_reduction 'CrystalClear (Rigaku Inc., 2007)'
_computing_molecular_graphics 'Olex2 (Dolomanov et al., 2009)'
_computing_publication_material 'CIFTAB (Sheldrick, 2013)'
_computing_structure_refinement 'SHELXL (Sheldrick, 2014)'
_computing_structure_solution
;
'SHELXT (Sheldrick, 2014)'
;
_diffrn_ambient_temperature 173.1500
_diffrn_detector_area_resol_mean 28.5714
_diffrn_measured_fraction_theta_full 0.996
_diffrn_measured_fraction_theta_max 0.996
_diffrn_measurement_details
;
scan:
	Number of images: 360
	           Slice: -110.0000 - 70.0000
	     Image width: 0.5000
	        Exp time: 6.0000
	   Rotation axis: Omega
	           Omega: 0.0000
	             Chi: 45.0000
	             Phi: 90.0000
	             XTD: 45.2768
	          2theta: -20.0900
scan:
	Number of images: 240
	           Slice: -80.0000 - 40.0000
	     Image width: 0.5000
	        Exp time: 6.0000
	   Rotation axis: Omega
	           Omega: 0.0000
	             Chi: 45.0000
	             Phi: 270.0000
	             XTD: 45.2768
	          2theta: -20.0900
;
_diffrn_measurement_device
;
Saturn724+ (2x2 bin mode)
;
_diffrn_measurement_device_details
;
AFC10: Fixed Chi 2 circle
;
_diffrn_measurement_device_type 'MM007-HF CCD(Saturn 724+)'
_diffrn_measurement_method '\w scans at fixed \c = 45\%'
_diffrn_orient_matrix_type d*Trek
_diffrn_orient_matrix_UB_11 0.0077
_diffrn_orient_matrix_UB_12 -0.0832
_diffrn_orient_matrix_UB_13 -0.0310
_diffrn_orient_matrix_UB_21 -0.0200
_diffrn_orient_matrix_UB_22 0.0165
_diffrn_orient_matrix_UB_23 -0.0493
_diffrn_orient_matrix_UB_31 0.0361
_diffrn_orient_matrix_UB_32 0.0078
_diffrn_orient_matrix_UB_33 -0.0120
_diffrn_radiation_detector CCD
_diffrn_radiation_monochromator Confocal
_diffrn_radiation_type MoK\a
_diffrn_radiation_wavelength 0.71073
_diffrn_reflns_av_R_equivalents 0.0378
_diffrn_reflns_av_unetI/netI 0.0375
_diffrn_reflns_Laue_measured_fraction_full 0.996
_diffrn_reflns_Laue_measured_fraction_max 0.996
_diffrn_reflns_limit_h_max 14
_diffrn_reflns_limit_h_min -14
_diffrn_reflns_limit_k_max 23
_diffrn_reflns_limit_k_min -23
_diffrn_reflns_limit_l_max 33
_diffrn_reflns_limit_l_min -33
_diffrn_reflns_number 35540
_diffrn_reflns_point_group_measured_fraction_full 0.990
_diffrn_reflns_point_group_measured_fraction_max 0.985
_diffrn_reflns_theta_full 26.000
_diffrn_reflns_theta_max 27.477
_diffrn_reflns_theta_min 1.947
_diffrn_source 'Rotating Anode'
_diffrn_source_current 24.0000
_diffrn_source_power 1.2000
_diffrn_source_voltage 50.0000
_exptl_absorpt_coefficient_mu 0.193
_exptl_absorpt_correction_T_max 1.0000
_exptl_absorpt_correction_T_min 0.7954
_exptl_absorpt_correction_type multi-scan
_exptl_absorpt_process_details 'CrystalClear (Rigaku Inc., 2007)'
_exptl_crystal_colour Colorless
_exptl_crystal_density_diffrn 1.122
_exptl_crystal_description rod
_exptl_crystal_F_000 1904
_exptl_crystal_size_max 0.52
_exptl_crystal_size_mid 0.19
_exptl_crystal_size_min 0.14
_refine_diff_density_max 0.380
_refine_diff_density_min -0.216
_refine_diff_density_rms 0.042
_refine_ls_abs_structure_details
;
 Flack x determined using 4213 quotients [(I+)-(I-)]/[(I+)+(I-)]
 (Parsons, Flack and Wagner, Acta Cryst. B69 (2013) 249-259).
;
_refine_ls_abs_structure_Flack 0.02(2)
_refine_ls_extinction_method none
_refine_ls_goodness_of_fit_ref 1.048
_refine_ls_hydrogen_treatment constr
_refine_ls_matrix_type full
_refine_ls_number_parameters 537
_refine_ls_number_reflns 11719
_refine_ls_number_restraints 0
_refine_ls_restrained_S_all 1.048
_refine_ls_R_factor_all 0.0469
_refine_ls_R_factor_gt 0.0444
_refine_ls_shift/su_max 0.001
_refine_ls_shift/su_mean 0.000
_refine_ls_structure_factor_coef Fsqd
_refine_ls_weighting_details 'w=1/[\s^2^(Fo^2^)+(0.0454P)^2^+1.2647P] where P=(Fo^2^+2Fc^2^)/3'
_refine_ls_weighting_scheme calc
_refine_ls_wR_factor_gt 0.0988
_refine_ls_wR_factor_ref 0.1010
_reflns_Friedel_coverage 0.793
_reflns_Friedel_fraction_full 0.983
_reflns_Friedel_fraction_max 0.971
_reflns_number_gt 11180
_reflns_number_total 11719
_reflns_threshold_expression 'I > 2\s(I)'
_cod_data_source_file ol6b00632_si_002.cif
_cod_data_source_block mx3611
_cod_database_code 1555525
_shelx_space_group_comment
;
The symmetry employed for this shelxl refinement is uniquely defined
by the following loop, which should always be used as a source of
symmetry information in preference to the above space-group names.
They are only intended as comments.
;
_diffrn_number_total 6584
_olex2_refinement_description
;
1. Fixed Uiso
 At 1.2 times of:
  All C(H) groups, All C(H,H) groups
 At 1.5 times of:
  All C(H,H,H) groups
2.a Ternary CH refined with riding coordinates:
 C2(H2), C3(H3), C5(H5), C10(H10), C2A(H2A), C3A(H3A), C5A(H5A), C10A(H10A)
2.b Secondary CH2 refined with riding coordinates:
 C4(H4A,H4B), C19(H19A,H19B), C20(H20A,H20B), C4A(H4AA,H4AB), C19A(H19C,H19D),
 C20A(H20C,H20D)
2.c Aromatic/amide H refined with riding coordinates:
 C7(H7), C8(H8), C11(H11), C21(H21), C7A(H7A), C8A(H8A), C11A(H11A), C21A(H21A)
2.d X=CH2 refined with riding coordinates:
 C12(H12A,H12B), C22(H22A,H22B), C12A(H12C,H12D), C22A(H22C,H22D)
2.e Idealised Me refined as rotating group:
 C9(H9A,H9B,H9C), C13(H13A,H13B,H13C), C14(H14A,H14B,H14C), C16(H16A,H16B,
 H16C), C17(H17A,H17B,H17C), C18(H18A,H18B,H18C), C23(H23A,H23B,H23C), C9A(H9AA,
 H9AB,H9AC), C13A(H13D,H13E,H13F), C14A(H14D,H14E,H14F), C16A(H16D,H16E,H16F),
 C17A(H17D,H17E,H17F), C18A(H18D,H18E,H18F), C23A(H23D,H23E,H23F)
;
_shelx_shelxl_version_number 2014/7
_olex2_submission_special_instructions 'No special instructions were received'

loop_
_space_group_symop_operation_xyz
'x, y, z'
'-x+1/2, -y, z+1/2'
'-x, y+1/2, -z+1/2'
'x+1/2, -y+1/2, -z'

loop_
_atom_site_label
_atom_site_type_symbol
_atom_site_fract_x
_atom_site_fract_y
_atom_site_fract_z
_atom_site_U_iso_or_equiv
_atom_site_adp_type
_atom_site_occupancy
_atom_site_site_symmetry_order
_atom_site_calc_flag
_atom_site_refinement_flags_posn
S1 S 0.55486(6) 0.63311(4) 0.43727(3) 0.03658(17) Uani 1 1 d .
Si2 Si 0.81441(8) 0.36515(4) 0.53589(3) 0.03463(18) Uani 1 1 d .
O1 O 0.74279(16) 0.68455(9) 0.49890(7) 0.0251(4) Uani 1 1 d .
O2 O 0.89444(16) 0.64226(10) 0.44420(6) 0.0255(4) Uani 1 1 d .
O3 O 0.79068(19) 0.44947(10) 0.55943(7) 0.0348(4) Uani 1 1 d .
N1 N 0.7084(2) 0.53747(12) 0.40698(8) 0.0301(5) Uani 1 1 d .
C1 C 0.7926(2) 0.62215(12) 0.47392(9) 0.0230(5) Uani 1 1 d .
C2 C 0.8360(2) 0.56157(13) 0.51185(9) 0.0237(5) Uani 1 1 d .
H2 H 0.8891 0.5293 0.4917 0.028 Uiso 1 1 calc R
C3 C 0.9132(2) 0.59397(13) 0.55637(9) 0.0255(5) Uani 1 1 d .
H3 H 0.9085 0.5583 0.5851 0.031 Uiso 1 1 calc R
C4 C 0.8613(3) 0.66756(14) 0.57695(10) 0.0292(6) Uani 1 1 d .
H4A H 0.7927 0.6565 0.5986 0.035 Uiso 1 1 calc R
H4B H 0.9205 0.6916 0.5987 0.035 Uiso 1 1 calc R
C5 C 0.8238(2) 0.72127(13) 0.53453(10) 0.0266(5) Uani 1 1 d .
H5 H 0.8944 0.7385 0.5156 0.032 Uiso 1 1 calc R
C6 C 0.6949(2) 0.59398(13) 0.43790(9) 0.0256(5) Uani 1 1 d .
C7 C 0.5115(3) 0.56810(17) 0.39247(12) 0.0378(7) Uani 1 1 d .
H7 H 0.4356 0.5645 0.3782 0.045 Uiso 1 1 calc R
C8 C 0.6033(3) 0.52297(16) 0.38098(11) 0.0336(6) Uani 1 1 d .
H8 H 0.5965 0.4844 0.3570 0.040 Uiso 1 1 calc R
C9 C 0.8730(3) 0.69778(17) 0.40549(12) 0.0385(7) Uani 1 1 d .
H9A H 0.8245 0.6771 0.3783 0.058 Uiso 1 1 calc GR
H9B H 0.9476 0.7141 0.3912 0.058 Uiso 1 1 calc GR
H9C H 0.8325 0.7393 0.4209 0.058 Uiso 1 1 calc GR
C10 C 0.7356(2) 0.51016(14) 0.53292(10) 0.0286(5) Uani 1 1 d .
H10 H 0.6919 0.4900 0.5031 0.034 Uiso 1 1 calc R
C11 C 0.6474(3) 0.54826(16) 0.56804(12) 0.0368(6) Uani 1 1 d .
H11 H 0.6053 0.5883 0.5543 0.044 Uiso 1 1 calc R
C12 C 0.6250(4) 0.5297(2) 0.61626(14) 0.0537(9) Uani 1 1 d .
H12A H 0.6652 0.4900 0.6314 0.064 Uiso 1 1 calc R
H12B H 0.5689 0.5563 0.6353 0.064 Uiso 1 1 calc R
C13 C 0.8660(3) 0.37030(17) 0.46691(12) 0.0438(7) Uani 1 1 d .
H13A H 0.8084 0.3971 0.4466 0.066 Uiso 1 1 calc GR
H13B H 0.8748 0.3208 0.4533 0.066 Uiso 1 1 calc GR
H13C H 0.9413 0.3956 0.4654 0.066 Uiso 1 1 calc GR
C14 C 0.9318(4) 0.32698(19) 0.57940(15) 0.0582(10) Uani 1 1 d .
H14A H 1.0044 0.3544 0.5746 0.087 Uiso 1 1 calc GR
H14B H 0.9452 0.2755 0.5712 0.087 Uiso 1 1 calc GR
H14C H 0.9064 0.3313 0.6149 0.087 Uiso 1 1 calc GR
C15 C 0.6741(3) 0.30639(17) 0.53966(15) 0.0489(8) Uani 1 1 d .
C16 C 0.5731(4) 0.3427(2) 0.5091(2) 0.0693(12) Uani 1 1 d .
H16A H 0.5581 0.3916 0.5226 0.104 Uiso 1 1 calc GR
H16B H 0.5024 0.3130 0.5122 0.104 Uiso 1 1 calc GR
H16C H 0.5954 0.3463 0.4731 0.104 Uiso 1 1 calc GR
C17 C 0.6352(5) 0.2981(2) 0.59633(18) 0.0749(14) Uani 1 1 d .
H17A H 0.6979 0.2748 0.6159 0.112 Uiso 1 1 calc GR
H17B H 0.5648 0.2678 0.5980 0.112 Uiso 1 1 calc GR
H17C H 0.6187 0.3463 0.6107 0.112 Uiso 1 1 calc GR
C18 C 0.7007(4) 0.22811(18) 0.5174(2) 0.0729(13) Uani 1 1 d .
H18A H 0.7249 0.2326 0.4817 0.109 Uiso 1 1 calc GR
H18B H 0.6303 0.1979 0.5195 0.109 Uiso 1 1 calc GR
H18C H 0.7635 0.2053 0.5371 0.109 Uiso 1 1 calc GR
C19 C 1.0453(3) 0.60044(14) 0.54212(10) 0.0293(5) Uani 1 1 d .
H19A H 1.0851 0.6306 0.5681 0.035 Uiso 1 1 calc R
H19B H 1.0522 0.6260 0.5090 0.035 Uiso 1 1 calc R
C20 C 1.1088(3) 0.52518(16) 0.53823(13) 0.0394(7) Uani 1 1 d .
H20A H 1.0926 0.4969 0.5696 0.047 Uiso 1 1 calc R
H20B H 1.0755 0.4977 0.5092 0.047 Uiso 1 1 calc R
C21 C 1.2397(3) 0.53048(19) 0.53120(13) 0.0457(8) Uani 1 1 d .
H21 H 1.2811 0.5593 0.5552 0.055 Uiso 1 1 calc R
C22 C 1.3022(4) 0.4990(3) 0.49503(17) 0.0723(12) Uani 1 1 d .
H22A H 1.2649 0.4696 0.4701 0.087 Uiso 1 1 calc R
H22B H 1.3843 0.5058 0.4940 0.087 Uiso 1 1 calc R
C23 C 0.7558(3) 0.78755(15) 0.55521(12) 0.0344(6) Uani 1 1 d .
H23A H 0.7381 0.8210 0.5272 0.052 Uiso 1 1 calc GR
H23B H 0.8032 0.8128 0.5808 0.052 Uiso 1 1 calc GR
H23C H 0.6828 0.7709 0.5708 0.052 Uiso 1 1 calc GR
S1A S 0.05102(7) 0.45847(4) 0.31848(3) 0.03847(18) Uani 1 1 d .
Si2A Si 0.30395(7) 0.73122(4) 0.23240(3) 0.02948(16) Uani 1 1 d .
O1A O 0.24477(17) 0.40766(9) 0.25771(7) 0.0300(4) Uani 1 1 d .
O2A O 0.38957(16) 0.44552(10) 0.31732(7) 0.0275(4) Uani 1 1 d .
O3A O 0.29792(18) 0.64690(9) 0.20708(7) 0.0309(4) Uani 1 1 d .
N1A N 0.2071(2) 0.54715(12) 0.35578(8) 0.0286(5) Uani 1 1 d .
C1A C 0.2921(2) 0.46826(13) 0.28587(10) 0.0255(5) Uani 1 1 d .
C2A C 0.3405(2) 0.53080(13) 0.25051(10) 0.0255(5) Uani 1 1 d .
H2A H 0.3899 0.5624 0.2729 0.031 Uiso 1 1 calc R
C3A C 0.4244(2) 0.50152(15) 0.20757(10) 0.0309(6) Uani 1 1 d .
H3A H 0.4226 0.5385 0.1796 0.037 Uiso 1 1 calc R
C4A C 0.3763(3) 0.42830(15) 0.18409(11) 0.0337(6) Uani 1 1 d .
H4AA H 0.3116 0.4402 0.1605 0.040 Uiso 1 1 calc R
H4AB H 0.4393 0.4052 0.1639 0.040 Uiso 1 1 calc R
C5A C 0.3319(3) 0.37265(14) 0.22357(11) 0.0321(6) Uani 1 1 d .
H5A H 0.3991 0.3545 0.2443 0.039 Uiso 1 1 calc R
C6A C 0.1919(2) 0.49517(13) 0.32075(10) 0.0260(5) Uani 1 1 d .
C7A C 0.0092(3) 0.51773(15) 0.36733(12) 0.0351(6) Uani 1 1 d .
H7A H -0.0669 0.5205 0.3815 0.042 Uiso 1 1 calc R
C8A C 0.1023(2) 0.55950(15) 0.38217(10) 0.0295(6) Uani 1 1 d .
H8A H 0.0964 0.5946 0.4086 0.035 Uiso 1 1 calc R
C9A C 0.3608(3) 0.38911(16) 0.35488(12) 0.0373(6) Uani 1 1 d .
H9AA H 0.3298 0.3461 0.3374 0.056 Uiso 1 1 calc GR
H9AB H 0.3021 0.4080 0.3786 0.056 Uiso 1 1 calc GR
H9AC H 0.4314 0.3756 0.3738 0.056 Uiso 1 1 calc GR
C10A C 0.2418(2) 0.58256(13) 0.22829(10) 0.0282(5) Uani 1 1 d .
H10A H 0.1914 0.5987 0.2573 0.034 Uiso 1 1 calc R
C11A C 0.1623(3) 0.54832(15) 0.18776(12) 0.0353(6) Uani 1 1 d .
H11A H 0.1191 0.5062 0.1971 0.042 Uiso 1 1 calc R
C12A C 0.1493(3) 0.57335(18) 0.14014(13) 0.0465(8) Uani 1 1 d .
H12C H 0.1910 0.6153 0.1293 0.056 Uiso 1 1 calc R
H12D H 0.0983 0.5491 0.1172 0.056 Uiso 1 1 calc R
C13A C 0.3986(3) 0.73087(19) 0.29179(13) 0.0482(8) Uani 1 1 d .
H13D H 0.3655 0.6972 0.3169 0.072 Uiso 1 1 calc GR
H13E H 0.4014 0.7801 0.3062 0.072 Uiso 1 1 calc GR
H13F H 0.4778 0.7151 0.2829 0.072 Uiso 1 1 calc GR
C14A C 0.3762(4) 0.78657(18) 0.17999(14) 0.0549(9) Uani 1 1 d .
H14D H 0.4497 0.7632 0.1700 0.082 Uiso 1 1 calc GR
H14E H 0.3921 0.8360 0.1924 0.082 Uiso 1 1 calc GR
H14F H 0.3240 0.7891 0.1505 0.082 Uiso 1 1 calc GR
C15A C 0.1527(3) 0.77168(15) 0.24850(11) 0.0345(6) Uani 1 1 d .
C16A C 0.0977(3) 0.7372(2) 0.29736(14) 0.0529(9) Uani 1 1 d .
H16D H 0.0803 0.6857 0.2911 0.079 Uiso 1 1 calc GR
H16E H 0.0254 0.7631 0.3059 0.079 Uiso 1 1 calc GR
H16F H 0.1528 0.7414 0.3257 0.079 Uiso 1 1 calc GR
C17A C 0.0664(3) 0.76128(18) 0.20322(14) 0.0493(8) Uani 1 1 d .
H17D H 0.0980 0.7852 0.1728 0.074 Uiso 1 1 calc GR
H17E H -0.0092 0.7830 0.2119 0.074 Uiso 1 1 calc GR
H17F H 0.0562 0.7091 0.1965 0.074 Uiso 1 1 calc GR
C18A C 0.1692(3) 0.85545(16) 0.25884(14) 0.0470(8) Uani 1 1 d .
H18D H 0.2237 0.8623 0.2872 0.070 Uiso 1 1 calc GR
H18E H 0.0936 0.8773 0.2675 0.070 Uiso 1 1 calc GR
H18F H 0.2006 0.8790 0.2283 0.070 Uiso 1 1 calc GR
C19A C 0.5551(3) 0.49452(15) 0.22425(12) 0.0339(6) Uani 1 1 d .
H19C H 0.6001 0.4723 0.1960 0.041 Uiso 1 1 calc R
H19D H 0.5598 0.4611 0.2538 0.041 Uiso 1 1 calc R
C20A C 0.6133(3) 0.56890(17) 0.23905(14) 0.0440(7) Uani 1 1 d .
H20C H 0.6076 0.6026 0.2097 0.053 Uiso 1 1 calc R
H20D H 0.5692 0.5907 0.2676 0.053 Uiso 1 1 calc R
C21A C 0.7418(3) 0.5620(2) 0.25456(17) 0.0569(10) Uani 1 1 d .
H21A H 0.7577 0.5264 0.2799 0.068 Uiso 1 1 calc R
C22A C 0.8308(4) 0.5972(3) 0.2384(2) 0.0772(13) Uani 1 1 d .
H22C H 0.8216 0.6337 0.2131 0.093 Uiso 1 1 calc R
H22D H 0.9061 0.5869 0.2517 0.093 Uiso 1 1 calc R
C23A C 0.2681(3) 0.30712(17) 0.19916(14) 0.0467(8) Uani 1 1 d .
H23D H 0.2445 0.2728 0.2258 0.070 Uiso 1 1 calc GR
H23E H 0.3207 0.2826 0.1752 0.070 Uiso 1 1 calc GR
H23F H 0.1988 0.3244 0.1809 0.070 Uiso 1 1 calc GR

loop_
_atom_site_aniso_label
_atom_site_aniso_U_11
_atom_site_aniso_U_22
_atom_site_aniso_U_33
_atom_site_aniso_U_23
_atom_site_aniso_U_13
_atom_site_aniso_U_12
S1 0.0250(3) 0.0409(3) 0.0438(4) -0.0132(3) -0.0080(3) 0.0072(3)
Si2 0.0402(4) 0.0270(3) 0.0367(4) 0.0040(3) -0.0005(4) -0.0001(3)
O1 0.0240(9) 0.0241(8) 0.0272(9) -0.0050(7) -0.0020(8) 0.0028(7)
O2 0.0230(9) 0.0310(8) 0.0225(8) 0.0042(7) 0.0022(7) 0.0006(7)
O3 0.0471(12) 0.0262(8) 0.0312(10) 0.0047(7) -0.0025(9) -0.0024(9)
N1 0.0284(12) 0.0354(11) 0.0265(11) -0.0071(9) -0.0026(10) 0.0024(10)
C1 0.0203(12) 0.0251(10) 0.0236(12) -0.0022(9) 0.0030(10) -0.0003(9)
C2 0.0241(13) 0.0239(10) 0.0233(11) -0.0030(9) 0.0009(10) 0.0005(10)
C3 0.0273(13) 0.0278(11) 0.0213(11) 0.0023(9) -0.0014(10) -0.0005(10)
C4 0.0300(14) 0.0331(13) 0.0246(12) -0.0054(10) -0.0007(11) -0.0029(11)
C5 0.0246(13) 0.0263(11) 0.0287(12) -0.0053(10) -0.0006(11) -0.0020(10)
C6 0.0254(13) 0.0285(11) 0.0229(11) -0.0015(9) -0.0021(11) 0.0015(10)
C7 0.0313(15) 0.0464(16) 0.0359(15) -0.0048(13) -0.0087(13) -0.0021(13)
C8 0.0322(15) 0.0403(14) 0.0285(13) -0.0078(11) -0.0055(12) -0.0023(12)
C9 0.0382(17) 0.0415(15) 0.0357(15) 0.0150(12) 0.0039(13) 0.0024(13)
C10 0.0309(14) 0.0269(11) 0.0279(13) 0.0020(10) 0.0001(11) -0.0036(10)
C11 0.0344(15) 0.0359(13) 0.0403(15) -0.0019(12) 0.0090(13) -0.0060(12)
C12 0.064(2) 0.0497(18) 0.0469(19) -0.0077(15) 0.0242(18) -0.0154(17)
C13 0.053(2) 0.0350(14) 0.0438(17) -0.0012(13) 0.0077(15) 0.0041(14)
C14 0.070(3) 0.0452(18) 0.059(2) 0.0069(16) -0.015(2) 0.0121(18)
C15 0.054(2) 0.0336(14) 0.059(2) -0.0046(14) 0.0073(18) -0.0086(15)
C16 0.042(2) 0.058(2) 0.108(4) -0.006(2) -0.009(2) -0.0143(18)
C17 0.088(3) 0.058(2) 0.079(3) 0.004(2) 0.035(3) -0.020(2)
C18 0.075(3) 0.0343(16) 0.109(4) -0.0140(19) 0.018(3) -0.0169(19)
C19 0.0281(14) 0.0335(12) 0.0263(12) 0.0025(10) -0.0040(11) -0.0014(11)
C20 0.0308(15) 0.0405(15) 0.0470(17) 0.0008(13) -0.0017(14) 0.0030(12)
C21 0.0343(16) 0.0538(18) 0.0490(19) 0.0116(15) -0.0029(15) 0.0086(14)
C22 0.055(3) 0.091(3) 0.071(3) 0.020(2) 0.021(2) 0.029(2)
C23 0.0346(15) 0.0285(12) 0.0400(15) -0.0083(11) 0.0003(13) 0.0032(11)
S1A 0.0264(3) 0.0414(4) 0.0477(4) -0.0179(3) 0.0068(3) -0.0091(3)
Si2A 0.0303(4) 0.0286(3) 0.0295(4) -0.0025(3) 0.0002(3) -0.0033(3)
O1A 0.0264(10) 0.0284(8) 0.0352(10) -0.0126(7) 0.0018(8) -0.0021(7)
O2A 0.0248(9) 0.0304(9) 0.0272(9) -0.0008(7) 0.0005(8) 0.0011(7)
O3A 0.0338(10) 0.0282(8) 0.0306(9) -0.0012(7) 0.0011(9) -0.0026(8)
N1A 0.0258(11) 0.0311(10) 0.0289(11) -0.0083(9) 0.0016(9) -0.0010(9)
C1A 0.0210(12) 0.0273(11) 0.0283(12) -0.0071(10) -0.0012(10) 0.0007(10)
C2A 0.0237(12) 0.0273(11) 0.0254(12) -0.0050(10) 0.0018(10) -0.0018(10)
C3A 0.0298(15) 0.0352(13) 0.0276(13) -0.0022(11) 0.0031(11) 0.0037(11)
C4A 0.0346(15) 0.0383(14) 0.0283(13) -0.0111(11) 0.0005(12) 0.0053(12)
C5A 0.0282(14) 0.0325(12) 0.0357(14) -0.0138(11) 0.0011(12) 0.0030(11)
C6A 0.0254(13) 0.0257(11) 0.0270(12) -0.0042(9) 0.0010(11) -0.0015(10)
C7A 0.0270(14) 0.0380(14) 0.0405(16) -0.0048(12) 0.0068(12) -0.0011(12)
C8A 0.0282(13) 0.0326(12) 0.0276(13) -0.0056(10) 0.0050(11) 0.0010(11)
C9A 0.0382(16) 0.0374(14) 0.0363(15) 0.0049(12) 0.0051(13) 0.0064(12)
C10A 0.0286(14) 0.0261(11) 0.0300(13) -0.0033(10) 0.0009(11) -0.0001(10)
C11A 0.0304(14) 0.0320(12) 0.0433(16) -0.0053(12) -0.0082(13) 0.0008(12)
C12A 0.0470(19) 0.0475(16) 0.0449(17) -0.0082(14) -0.0155(16) 0.0053(15)
C13A 0.0444(19) 0.0505(18) 0.0496(18) -0.0190(16) -0.0107(16) 0.0086(16)
C14A 0.068(2) 0.0415(16) 0.055(2) -0.0024(15) 0.0258(19) -0.0138(16)
C15A 0.0357(15) 0.0294(12) 0.0384(15) 0.0020(11) -0.0032(13) 0.0034(11)
C16A 0.047(2) 0.0551(19) 0.057(2) 0.0110(17) 0.0189(17) 0.0142(17)
C17A 0.0437(19) 0.0453(16) 0.059(2) -0.0072(15) -0.0128(17) 0.0067(15)
C18A 0.049(2) 0.0346(14) 0.057(2) -0.0090(14) -0.0032(16) 0.0079(14)
C19A 0.0269(13) 0.0350(13) 0.0397(15) -0.0025(11) 0.0073(13) 0.0017(12)
C20A 0.0321(16) 0.0380(15) 0.062(2) 0.0016(14) 0.0046(15) -0.0022(13)
C21A 0.0363(18) 0.0481(18) 0.086(3) -0.0056(19) 0.0053(19) -0.0022(15)
C22A 0.049(2) 0.074(3) 0.109(4) -0.007(3) -0.001(3) -0.015(2)
C23A 0.0450(19) 0.0413(15) 0.0539(19) -0.0249(14) 0.0029(16) -0.0022(14)

loop_
_atom_type_symbol
_atom_type_description
_atom_type_scat_dispersion_real
_atom_type_scat_dispersion_imag
_atom_type_scat_source
C C 0.0033 0.0016 'International Tables Vol C Tables 4.2.6.8 and 6.1.1.4'
H H 0.0000 0.0000 'International Tables Vol C Tables 4.2.6.8 and 6.1.1.4'
N N 0.0061 0.0033 'International Tables Vol C Tables 4.2.6.8 and 6.1.1.4'
O O 0.0106 0.0060 'International Tables Vol C Tables 4.2.6.8 and 6.1.1.4'
S S 0.1246 0.1234 'International Tables Vol C Tables 4.2.6.8 and 6.1.1.4'
Si Si 0.0817 0.0704 'International Tables Vol C Tables 4.2.6.8 and 6.1.1.4'

loop_
_geom_angle_atom_site_label_1
_geom_angle_atom_site_label_2
_geom_angle_atom_site_label_3
_geom_angle
C7 S1 C6 89.26(13)
O3 Si2 C13 110.66(12)
O3 Si2 C14 103.36(14)
O3 Si2 C15 110.92(13)
C13 Si2 C15 109.45(16)
C14 Si2 C13 111.76(18)
C14 Si2 C15 110.59(18)
C1 O1 C5 113.71(19)
C1 O2 C9 114.6(2)
C10 O3 Si2 126.48(17)
C6 N1 C8 110.2(2)
O1 C1 O2 111.26(18)
O1 C1 C2 113.47(19)
O1 C1 C6 104.86(19)
O2 C1 C2 105.46(19)
O2 C1 C6 109.63(19)
C6 C1 C2 112.24(19)
C1 C2 H2 105.9
C1 C2 C3 112.32(19)
C1 C2 C10 114.3(2)
C3 C2 H2 105.9
C3 C2 C10 111.7(2)
C10 C2 H2 105.9
C2 C3 H3 106.4
C4 C3 C2 111.5(2)
C4 C3 H3 106.4
C19 C3 C2 113.1(2)
C19 C3 H3 106.4
C19 C3 C4 112.5(2)
C3 C4 H4A 108.8
C3 C4 H4B 108.8
H4A C4 H4B 107.7
C5 C4 C3 113.8(2)
C5 C4 H4A 108.8
C5 C4 H4B 108.8
O1 C5 C4 109.87(19)
O1 C5 H5 109.6
O1 C5 C23 105.3(2)
C4 C5 H5 109.6
C23 C5 C4 112.8(2)
C23 C5 H5 109.6
N1 C6 S1 114.8(2)
N1 C6 C1 123.3(2)
C1 C6 S1 121.85(17)
S1 C7 H7 125.0
C8 C7 S1 110.0(2)
C8 C7 H7 125.0
N1 C8 H8 122.1
C7 C8 N1 115.7(2)
C7 C8 H8 122.1
O2 C9 H9A 109.5
O2 C9 H9B 109.5
O2 C9 H9C 109.5
H9A C9 H9B 109.5
H9A C9 H9C 109.5
H9B C9 H9C 109.5
O3 C10 C2 107.9(2)
O3 C10 H10 108.0
O3 C10 C11 110.2(2)
C2 C10 H10 108.0
C11 C10 C2 114.6(2)
C11 C10 H10 108.0
C10 C11 H11 117.3
C12 C11 C10 125.4(3)
C12 C11 H11 117.3
C11 C12 H12A 120.0
C11 C12 H12B 120.0
H12A C12 H12B 120.0
Si2 C13 H13A 109.5
Si2 C13 H13B 109.5
Si2 C13 H13C 109.5
H13A C13 H13B 109.5
H13A C13 H13C 109.5
H13B C13 H13C 109.5
Si2 C14 H14A 109.5
Si2 C14 H14B 109.5
Si2 C14 H14C 109.5
H14A C14 H14B 109.5
H14A C14 H14C 109.5
H14B C14 H14C 109.5
C16 C15 Si2 110.6(2)
C16 C15 C17 108.8(4)
C16 C15 C18 109.9(3)
C17 C15 Si2 109.8(3)
C17 C15 C18 108.6(3)
C18 C15 Si2 109.0(3)
C15 C16 H16A 109.5
C15 C16 H16B 109.5
C15 C16 H16C 109.5
H16A C16 H16B 109.5
H16A C16 H16C 109.5
H16B C16 H16C 109.5
C15 C17 H17A 109.5
C15 C17 H17B 109.5
C15 C17 H17C 109.5
H17A C17 H17B 109.5
H17A C17 H17C 109.5
H17B C17 H17C 109.5
C15 C18 H18A 109.5
C15 C18 H18B 109.5
C15 C18 H18C 109.5
H18A C18 H18B 109.5
H18A C18 H18C 109.5
H18B C18 H18C 109.5
C3 C19 H19A 108.9
C3 C19 H19B 108.9
C3 C19 C20 113.5(2)
H19A C19 H19B 107.7
C20 C19 H19A 108.9
C20 C19 H19B 108.9
C19 C20 H20A 108.7
C19 C20 H20B 108.7
H20A C20 H20B 107.6
C21 C20 C19 114.3(3)
C21 C20 H20A 108.7
C21 C20 H20B 108.7
C20 C21 H21 116.7
C22 C21 C20 126.6(4)
C22 C21 H21 116.7
C21 C22 H22A 120.0
C21 C22 H22B 120.0
H22A C22 H22B 120.0
C5 C23 H23A 109.5
C5 C23 H23B 109.5
C5 C23 H23C 109.5
H23A C23 H23B 109.5
H23A C23 H23C 109.5
H23B C23 H23C 109.5
C7A S1A C6A 89.34(13)
O3A Si2A C13A 110.15(13)
O3A Si2A C14A 102.82(13)
O3A Si2A C15A 113.72(12)
C13A Si2A C15A 109.47(14)
C14A Si2A C13A 110.39(18)
C14A Si2A C15A 110.13(16)
C1A O1A C5A 112.96(19)
C1A O2A C9A 114.4(2)
C10A O3A Si2A 127.68(16)
C6A N1A C8A 110.1(2)
O1A C1A O2A 111.14(19)
O1A C1A C2A 113.0(2)
O1A C1A C6A 105.7(2)
O2A C1A C2A 105.9(2)
O2A C1A C6A 109.0(2)
C6A C1A C2A 112.16(19)
C1A C2A H2A 105.8
C1A C2A C10A 113.7(2)
C3A C2A C1A 112.9(2)
C3A C2A H2A 105.8
C3A C2A C10A 112.0(2)
C10A C2A H2A 105.8
C2A C3A H3A 106.4
C2A C3A C4A 110.9(2)
C4A C3A H3A 106.4
C19A C3A C2A 114.3(2)
C19A C3A H3A 106.4
C19A C3A C4A 112.0(2)
C3A C4A H4AA 108.6
C3A C4A H4AB 108.6
H4AA C4A H4AB 107.6
C5A C4A C3A 114.6(2)
C5A C4A H4AA 108.6
C5A C4A H4AB 108.6
O1A C5A C4A 110.0(2)
O1A C5A H5A 109.4
O1A C5A C23A 105.6(2)
C4A C5A H5A 109.4
C4A C5A C23A 113.1(3)
C23A C5A H5A 109.4
N1A C6A S1A 114.7(2)
N1A C6A C1A 122.5(2)
C1A C6A S1A 122.72(18)
S1A C7A H7A 125.0
C8A C7A S1A 110.1(2)
C8A C7A H7A 125.0
N1A C8A H8A 122.1
C7A C8A N1A 115.8(2)
C7A C8A H8A 122.1
O2A C9A H9AA 109.5
O2A C9A H9AB 109.5
O2A C9A H9AC 109.5
H9AA C9A H9AB 109.5
H9AA C9A H9AC 109.5
H9AB C9A H9AC 109.5
O3A C10A C2A 108.1(2)
O3A C10A H10A 107.9
O3A C10A C11A 109.2(2)
C2A C10A H10A 107.9
C11A C10A C2A 115.7(2)
C11A C10A H10A 107.9
C10A C11A H11A 117.5
C12A C11A C10A 125.0(3)
C12A C11A H11A 117.5
C11A C12A H12C 120.0
C11A C12A H12D 120.0
H12C C12A H12D 120.0
Si2A C13A H13D 109.5
Si2A C13A H13E 109.5
Si2A C13A H13F 109.5
H13D C13A H13E 109.5
H13D C13A H13F 109.5
H13E C13A H13F 109.5
Si2A C14A H14D 109.5
Si2A C14A H14E 109.5
Si2A C14A H14F 109.5
H14D C14A H14E 109.5
H14D C14A H14F 109.5
H14E C14A H14F 109.5
C16A C15A Si2A 112.7(2)
C16A C15A C18A 107.5(3)
C17A C15A Si2A 110.8(2)
C17A C15A C16A 108.8(3)
C17A C15A C18A 109.1(2)
C18A C15A Si2A 107.8(2)
C15A C16A H16D 109.5
C15A C16A H16E 109.5
C15A C16A H16F 109.5
H16D C16A H16E 109.5
H16D C16A H16F 109.5
H16E C16A H16F 109.5
C15A C17A H17D 109.5
C15A C17A H17E 109.5
C15A C17A H17F 109.5
H17D C17A H17E 109.5
H17D C17A H17F 109.5
H17E C17A H17F 109.5
C15A C18A H18D 109.5
C15A C18A H18E 109.5
C15A C18A H18F 109.5
H18D C18A H18E 109.5
H18D C18A H18F 109.5
H18E C18A H18F 109.5
C3A C19A H19C 108.8
C3A C19A H19D 108.8
C3A C19A C20A 113.9(2)
H19C C19A H19D 107.7
C20A C19A H19C 108.8
C20A C19A H19D 108.8
C19A C20A H20C 108.8
C19A C20A H20D 108.8
H20C C20A H20D 107.7
C21A C20A C19A 113.8(3)
C21A C20A H20C 108.8
C21A C20A H20D 108.8
C20A C21A H21A 115.3
C22A C21A C20A 129.5(4)
C22A C21A H21A 115.3
C21A C22A H22C 120.0
C21A C22A H22D 120.0
H22C C22A H22D 120.0
C5A C23A H23D 109.5
C5A C23A H23E 109.5
C5A C23A H23F 109.5
H23D C23A H23E 109.5
H23D C23A H23F 109.5
H23E C23A H23F 109.5

loop_
_geom_bond_atom_site_label_1
_geom_bond_atom_site_label_2
_geom_bond_distance
S1 C6 1.721(3)
S1 C7 1.711(3)
Si2 O3 1.652(2)
Si2 C13 1.869(3)
Si2 C14 1.859(4)
Si2 C15 1.898(4)
O1 C1 1.408(3)
O1 C5 1.450(3)
O2 C1 1.421(3)
O2 C9 1.430(3)
O3 C10 1.426(3)
N1 C6 1.299(3)
N1 C8 1.380(4)
C1 C2 1.540(3)
C1 C6 1.522(3)
C2 H2 0.9800
C2 C3 1.550(3)
C2 C10 1.553(4)
C3 H3 0.9800
C3 C4 1.538(3)
C3 C19 1.531(4)
C4 H4A 0.9700
C4 H4B 0.9700
C4 C5 1.516(4)
C5 H5 0.9800
C5 C23 1.511(3)
C7 H7 0.9300
C7 C8 1.343(4)
C8 H8 0.9300
C9 H9A 0.9600
C9 H9B 0.9600
C9 H9C 0.9600
C10 H10 0.9800
C10 C11 1.505(4)
C11 H11 0.9300
C11 C12 1.309(4)
C12 H12A 0.9300
C12 H12B 0.9300
C13 H13A 0.9600
C13 H13B 0.9600
C13 H13C 0.9600
C14 H14A 0.9600
C14 H14B 0.9600
C14 H14C 0.9600
C15 C16 1.525(6)
C15 C17 1.529(5)
C15 C18 1.547(5)
C16 H16A 0.9600
C16 H16B 0.9600
C16 H16C 0.9600
C17 H17A 0.9600
C17 H17B 0.9600
C17 H17C 0.9600
C18 H18A 0.9600
C18 H18B 0.9600
C18 H18C 0.9600
C19 H19A 0.9700
C19 H19B 0.9700
C19 C20 1.531(4)
C20 H20A 0.9700
C20 H20B 0.9700
C20 C21 1.483(4)
C21 H21 0.9300
C21 C22 1.295(5)
C22 H22A 0.9300
C22 H22B 0.9300
C23 H23A 0.9600
C23 H23B 0.9600
C23 H23C 0.9600
S1A C6A 1.713(3)
S1A C7A 1.713(3)
Si2A O3A 1.6498(18)
Si2A C13A 1.861(3)
Si2A C14A 1.861(3)
Si2A C15A 1.891(3)
O1A C1A 1.411(3)
O1A C5A 1.456(3)
O2A C1A 1.420(3)
O2A C9A 1.437(3)
O3A C10A 1.425(3)
N1A C6A 1.309(3)
N1A C8A 1.376(3)
C1A C2A 1.544(3)
C1A C6A 1.518(3)
C2A H2A 0.9800
C2A C3A 1.544(4)
C2A C10A 1.555(4)
C3A H3A 0.9800
C3A C4A 1.544(4)
C3A C19A 1.533(4)
C4A H4AA 0.9700
C4A H4AB 0.9700
C4A C5A 1.510(4)
C5A H5A 0.9800
C5A C23A 1.513(4)
C7A H7A 0.9300
C7A C8A 1.341(4)
C8A H8A 0.9300
C9A H9AA 0.9600
C9A H9AB 0.9600
C9A H9AC 0.9600
C10A H10A 0.9800
C10A C11A 1.503(4)
C11A H11A 0.9300
C11A C12A 1.313(4)
C12A H12C 0.9300
C12A H12D 0.9300
C13A H13D 0.9600
C13A H13E 0.9600
C13A H13F 0.9600
C14A H14D 0.9600
C14A H14E 0.9600
C14A H14F 0.9600
C15A C16A 1.531(4)
C15A C17A 1.526(4)
C15A C18A 1.539(4)
C16A H16D 0.9600
C16A H16E 0.9600
C16A H16F 0.9600
C17A H17D 0.9600
C17A H17E 0.9600
C17A H17F 0.9600
C18A H18D 0.9600
C18A H18E 0.9600
C18A H18F 0.9600
C19A H19C 0.9700
C19A H19D 0.9700
C19A C20A 1.535(4)
C20A H20C 0.9700
C20A H20D 0.9700
C20A C21A 1.500(5)
C21A H21A 0.9300
C21A C22A 1.253(6)
C22A H22C 0.9300
C22A H22D 0.9300
C23A H23D 0.9600
C23A H23E 0.9600
C23A H23F 0.9600

loop_
_geom_torsion_atom_site_label_1
_geom_torsion_atom_site_label_2
_geom_torsion_atom_site_label_3
_geom_torsion_atom_site_label_4
_geom_torsion
S1 C7 C8 N1 0.6(3)
Si2 O3 C10 C2 -98.8(2)
Si2 O3 C10 C11 135.4(2)
O1 C1 C2 C3 -48.2(3)
O1 C1 C2 C10 80.5(3)
O1 C1 C6 S1 -4.5(3)
O1 C1 C6 N1 178.2(2)
O2 C1 C2 C3 73.8(2)
O2 C1 C2 C10 -157.5(2)
O2 C1 C6 S1 -124.0(2)
O2 C1 C6 N1 58.7(3)
O3 Si2 C15 C16 59.2(3)
O3 Si2 C15 C17 -60.9(3)
O3 Si2 C15 C18 -179.8(3)
O3 C10 C11 C12 1.0(4)
C1 O1 C5 C4 -60.5(3)
C1 O1 C5 C23 177.8(2)
C1 C2 C3 C4 41.3(3)
C1 C2 C3 C19 -86.7(3)
C1 C2 C10 O3 169.58(19)
C1 C2 C10 C11 -67.3(3)
C2 C1 C6 S1 119.1(2)
C2 C1 C6 N1 -58.2(3)
C2 C3 C4 C5 -45.5(3)
C2 C3 C19 C20 -70.9(3)
C2 C10 C11 C12 -120.9(3)
C3 C2 C10 O3 -61.5(3)
C3 C2 C10 C11 61.7(3)
C3 C4 C5 O1 53.7(3)
C3 C4 C5 C23 170.9(2)
C3 C19 C20 C21 -172.5(3)
C4 C3 C19 C20 161.7(2)
C5 O1 C1 O2 -60.1(2)
C5 O1 C1 C2 58.6(3)
C5 O1 C1 C6 -178.57(19)
C6 S1 C7 C8 -0.6(2)
C6 N1 C8 C7 -0.2(4)
C6 C1 C2 C3 -166.8(2)
C6 C1 C2 C10 -38.2(3)
C7 S1 C6 N1 0.5(2)
C7 S1 C6 C1 -177.1(2)
C8 N1 C6 S1 -0.2(3)
C8 N1 C6 C1 177.3(2)
C9 O2 C1 O1 -57.5(3)
C9 O2 C1 C2 179.0(2)
C9 O2 C1 C6 58.0(3)
C10 C2 C3 C4 -88.8(2)
C10 C2 C3 C19 143.3(2)
C13 Si2 O3 C10 41.0(3)
C13 Si2 C15 C16 -63.2(3)
C13 Si2 C15 C17 176.7(3)
C13 Si2 C15 C18 57.8(3)
C14 Si2 O3 C10 160.8(2)
C14 Si2 C15 C16 173.3(3)
C14 Si2 C15 C17 53.2(3)
C14 Si2 C15 C18 -65.8(3)
C15 Si2 O3 C10 -80.6(2)
C19 C3 C4 C5 82.7(3)
C19 C20 C21 C22 -126.8(4)
S1A C7A C8A N1A 0.7(3)
Si2A O3A C10A C2A -104.2(2)
Si2A O3A C10A C11A 129.3(2)
O1A C1A C2A C3A -49.4(3)
O1A C1A C2A C10A 79.6(3)
O1A C1A C6A S1A -4.4(3)
O1A C1A C6A N1A 174.1(2)
O2A C1A C2A C3A 72.5(2)
O2A C1A C2A C10A -158.53(19)
O2A C1A C6A S1A -123.9(2)
O2A C1A C6A N1A 54.6(3)
O3A Si2A C15A C16A 75.0(3)
O3A Si2A C15A C17A -47.1(2)
O3A Si2A C15A C18A -166.46(19)
O3A C10A C11A C12A 1.3(4)
C1A O1A C5A C4A -60.8(3)
C1A O1A C5A C23A 176.9(2)
C1A C2A C3A C4A 41.0(3)
C1A C2A C3A C19A -86.7(3)
C1A C2A C10A O3A 166.46(19)
C1A C2A C10A C11A -70.9(3)
C2A C1A C6A S1A 119.2(2)
C2A C1A C6A N1A -62.4(3)
C2A C3A C4A C5A -44.5(3)
C2A C3A C19A C20A -62.8(3)
C2A C10A C11A C12A -120.9(3)
C3A C2A C10A O3A -64.2(3)
C3A C2A C10A C11A 58.5(3)
C3A C4A C5A O1A 53.3(3)
C3A C4A C5A C23A 171.0(2)
C3A C19A C20A C21A -179.1(3)
C4A C3A C19A C20A 170.1(2)
C5A O1A C1A O2A -59.4(3)
C5A O1A C1A C2A 59.5(3)
C5A O1A C1A C6A -177.4(2)
C6A S1A C7A C8A -0.8(2)
C6A N1A C8A C7A -0.1(3)
C6A C1A C2A C3A -168.7(2)
C6A C1A C2A C10A -39.8(3)
C7A S1A C6A N1A 0.7(2)
C7A S1A C6A C1A 179.3(2)
C8A N1A C6A S1A -0.5(3)
C8A N1A C6A C1A -179.0(2)
C9A O2A C1A O1A -59.5(3)
C9A O2A C1A C2A 177.5(2)
C9A O2A C1A C6A 56.6(3)
C10A C2A C3A C4A -88.8(3)
C10A C2A C3A C19A 143.5(2)
C13A Si2A O3A C10A 68.2(3)
C13A Si2A C15A C16A -48.7(3)
C13A Si2A C15A C17A -170.8(2)
C13A Si2A C15A C18A 69.9(2)
C14A Si2A O3A C10A -174.1(2)
C14A Si2A C15A C16A -170.2(2)
C14A Si2A C15A C17A 67.7(2)
C14A Si2A C15A C18A -51.7(3)
C15A Si2A O3A C10A -55.1(2)
C19A C3A C4A C5A 84.4(3)
C19A C20A C21A C22A 128.5(5)
